data_4324480
loop_
_publ_author_name
'Richard Villanneau'
'David Racimor'
'Elisabeth Messner-Henning'
'H\'el\`ene Rousseli\`ere'
'S\'ebastien Picart'
'Ren\'e Thouvenot'
'Anna Proust'

_publ_contact_author
;
 R. Villanneau
;
_publ_contact_author_email richard.villanneau@upmc.fr
_publ_contact_author_fax '+33 (0) 1 44 27 38 41'
_publ_contact_author_phone '+33 (0) 1 44 27 35 22'
_publ_section_title
;
 Insights into the Coordination Chemistry of Phosphonate Derivatives of
 Heteropolyoxotungstates
;
_journal_name_full 'Inorganic Chemistry'
_journal_page_first 1164
_journal_page_last 1166
_journal_paper_doi 10.1021/ic102223w
_journal_volume 50
_journal_year 2011
_chemical_formula_moiety 'Zr2, P2 W18 O68, 4(P1 O1 C6 H5), 2(N1 O1 C3 H7), 2(H1 O1), 4(N1 C16 H36)'
_chemical_formula_sum 'C94 H180 N6 O76 P6 W18 Zr2'
_chemical_formula_weight 6288.00
_chemical_name_systematic
;
 ?
;
_space_group_IT_number 14
_symmetry_cell_setting monoclinic
_symmetry_Int_Tables_number 14
_symmetry_space_group_name_Hall '-P 2ybc'
_symmetry_space_group_name_H-M 'P 1 21/c 1'
_atom_sites_solution_hydrogens none
_atom_sites_solution_primary direct
_atom_sites_solution_secondary difmap
_audit_creation_method SHELXL-97
_cell_angle_alpha 90.00
_cell_angle_beta 102.763(10)
_cell_angle_gamma 90.00
_cell_formula_units_Z 2
_cell_length_a 24.2257(14)
_cell_length_b 24.138(7)
_cell_length_c 15.099(3)
_cell_measurement_reflns_used 140
_cell_measurement_temperature 200(2)
_cell_measurement_theta_max 16
_cell_measurement_theta_min 3
_cell_volume 8611(3)
_computing_cell_refinement 'Dirax/lsq (Duisenberg & Schreurs, 1989-2000)'
_computing_data_collection 'Collect (Nonius BV, 1997-2000)'
_computing_data_reduction 'EvalCCD (Duisenberg & Schreurs 1990-2000)'
_computing_molecular_graphics 'DIAMOND (Brandenburg, 1999)'
_computing_publication_material 'SHELXL-97 (Sheldrick, 1997)'
_computing_structure_refinement 'SHELXL-97 (Sheldrick, 1997)'
_computing_structure_solution 'SIR92 (Giacovazzo et al, 1993)'
_diffrn_ambient_temperature 200(2)
_diffrn_detector_area_resol_mean 9
_diffrn_measured_fraction_theta_full 0.992
_diffrn_measured_fraction_theta_max 0.992
_diffrn_measurement_device_type KappaCCD
_diffrn_measurement_method 'CCD rotation images, thick slices'
_diffrn_radiation_monochromator graphite
_diffrn_radiation_source 'fine-focus sealed tube'
_diffrn_radiation_type MoK\a
_diffrn_radiation_wavelength 0.71073
_diffrn_reflns_av_R_equivalents 0.0762
_diffrn_reflns_av_sigmaI/netI 0.0669
_diffrn_reflns_limit_h_max 31
_diffrn_reflns_limit_h_min -31
_diffrn_reflns_limit_k_max 31
_diffrn_reflns_limit_k_min -31
_diffrn_reflns_limit_l_max 19
_diffrn_reflns_limit_l_min -19
_diffrn_reflns_number 91896
_diffrn_reflns_theta_full 27.52
_diffrn_reflns_theta_max 27.52
_diffrn_reflns_theta_min 1.92
_diffrn_standards_decay_% 0
_diffrn_standards_number 0
_exptl_absorpt_coefficient_mu 12.216
_exptl_absorpt_correction_T_max 0.0514
_exptl_absorpt_correction_T_min 0.0285
_exptl_absorpt_correction_type cylinder
_exptl_absorpt_process_details
;
Interpolation using  Int.Tab. Vol. C (1992) p. 523,Tab. 6.3.3.3
for values of muR in the range 0-2.5, and Int.Tab. Vol.II (1959)
p.302; Table 5.3.6 B for muR in the range 2.6-10.0.
The interpolation procedure of C.W.Dwiggins Jr (Acta Cryst.(1975)
A31,146-148) is used with some modification.
;
_exptl_crystal_colour colorless
_exptl_crystal_density_diffrn 2.425
_exptl_crystal_description plate-like
_exptl_crystal_F_000 5792
_exptl_crystal_size_max 0.3
_exptl_crystal_size_mid 0.1
_exptl_crystal_size_min 0.05
_refine_diff_density_max 3.250
_refine_diff_density_min -2.660
_refine_diff_density_rms 0.304
_refine_ls_extinction_method none
_refine_ls_goodness_of_fit_ref 1.037
_refine_ls_hydrogen_treatment constr
_refine_ls_matrix_type full
_refine_ls_number_parameters 640
_refine_ls_number_reflns 19648
_refine_ls_number_restraints 4
_refine_ls_restrained_S_all 1.037
_refine_ls_R_factor_all 0.1085
_refine_ls_R_factor_gt 0.0648
_refine_ls_shift/su_max 0.001
_refine_ls_shift/su_mean 0.000
_refine_ls_structure_factor_coef Fsqd
_refine_ls_weighting_details 'calc w=1/[\s^2^(Fo^2^)+(0.0719P)^2^+235.7613P] where P=(Fo^2^+2Fc^2^)/3'
_refine_ls_weighting_scheme calc
_refine_ls_wR_factor_gt 0.1599
_refine_ls_wR_factor_ref 0.1865
_reflns_number_gt 12729
_reflns_number_total 19648
_reflns_threshold_expression >2sigma(I)
_cod_data_source_file ic102223w_si_003.cif
_cod_data_source_block (^n^Bu~4~N)~4~-1-Ph-DMF
_cod_original_sg_symbol_H-M 'P 21/c'
_cod_database_code 4324480

loop_
_symmetry_equiv_pos_as_xyz
'x, y, z'
'-x, y+1/2, -z+1/2'
'-x, -y, -z'
'x, -y-1/2, z-1/2'

loop_
_atom_site_label
_atom_site_type_symbol
_atom_site_fract_x
_atom_site_fract_y
_atom_site_fract_z
_atom_site_U_iso_or_equiv
_atom_site_adp_type
_atom_site_occupancy
_atom_site_symmetry_multiplicity
_atom_site_calc_flag
_atom_site_refinement_flags
W1 W 0.16380(3) 0.52879(4) 0.46875(6) 0.0575(2) Uani 1 1 d .
W2 W 0.21205(3) 0.39462(4) 0.48697(5) 0.0511(2) Uani 1 1 d .
W3 W 0.23798(3) 0.47819(3) 0.67351(5) 0.04543(18) Uani 1 1 d .
W4 W 0.24097(3) 0.55317(4) 0.28391(5) 0.0517(2) Uani 1 1 d .
W5 W 0.28687(3) 0.42055(3) 0.30411(5) 0.04645(18) Uani 1 1 d .
W6 W 0.36977(3) 0.36520(3) 0.52318(4) 0.03730(15) Uani 1 1 d .
W7 W 0.39481(2) 0.44840(3) 0.70507(4) 0.03157(14) Uani 1 1 d .
W8 W 0.33910(3) 0.59203(3) 0.68897(5) 0.04072(16) Uani 1 1 d .
W9 W 0.27050(3) 0.64181(3) 0.48465(5) 0.04915(19) Uani 1 1 d .
Zr1 Zr 0.51151(6) 0.43984(6) 0.57506(9) 0.0290(3) Uani 1 1 d .
P1 P 0.31249(15) 0.50265(16) 0.4996(3) 0.0307(8) Uani 1 1 d .
P2 P 0.40984(18) 0.64684(18) 0.5470(3) 0.0385(9) Uani 1 1 d .
C1 C 0.4508(8) 0.7095(8) 0.5667(12) 0.051(4) Uiso 1 1 d .
C2 C 0.5087(11) 0.7084(11) 0.5968(18) 0.084(7) Uiso 1 1 d .
C3 C 0.5417(14) 0.7634(15) 0.622(2) 0.111(10) Uiso 1 1 d .
C4 C 0.5096(16) 0.8077(15) 0.618(2) 0.119(11) Uiso 1 1 d .
C5 C 0.4573(15) 0.8083(15) 0.587(2) 0.116(10) Uiso 1 1 d .
C6 C 0.4213(11) 0.7612(11) 0.5604(18) 0.084(7) Uiso 1 1 d .
P3 P 0.36686(17) 0.52118(18) 0.2471(3) 0.0380(9) Uani 1 1 d .
C7 C 0.3848(7) 0.5258(7) 0.1383(11) 0.042(4) Uani 1 1 d .
C8 C 0.3408(8) 0.5212(13) 0.0585(13) 0.084(8) Uani 1 1 d .
C9 C 0.3557(9) 0.5274(12) -0.0304(14) 0.079(7) Uani 1 1 d .
C10 C 0.4116(9) 0.5384(9) -0.0317(13) 0.058(5) Uani 1 1 d .
C11 C 0.4531(8) 0.5422(8) 0.0431(13) 0.051(4) Uani 1 1 d .
C12 C 0.4407(7) 0.5380(7) 0.1322(11) 0.041(4) Uani 1 1 d .
N1 N 0.5845(12) 0.2834(8) 0.6908(15) 0.096(8) Uani 1 1 d .
C13 C 0.5782(10) 0.3376(9) 0.6794(14) 0.071(6) Uani 1 1 d .
C14 C 0.6427(13) 0.2599(12) 0.721(2) 0.108(10) Uani 1 1 d .
C15 C 0.5405(16) 0.2452(13) 0.6734(17) 0.118(13) Uani 1 1 d .
O1 O 0.0964(5) 0.5523(8) 0.4393(11) 0.086(5) Uani 1 1 d .
O2 O 0.1713(5) 0.3359(7) 0.4680(9) 0.072(4) Uani 1 1 d .
O3 O 0.2130(5) 0.4726(6) 0.7704(8) 0.055(3) Uani 1 1 d .
O4 O 0.2002(5) 0.5874(7) 0.1933(9) 0.068(4) Uani 1 1 d .
O5 O 0.2756(6) 0.3694(6) 0.2237(8) 0.064(4) Uani 1 1 d .
O6 O 0.3727(6) 0.2945(5) 0.5145(9) 0.057(3) Uani 1 1 d .
O7 O 0.4167(5) 0.4304(5) 0.8172(7) 0.044(3) Uani 1 1 d .
O8 O 0.3525(6) 0.6242(5) 0.7928(9) 0.057(3) Uani 1 1 d .
O9 O 0.2407(7) 0.7062(7) 0.4567(11) 0.080(5) Uani 1 1 d .
O12 O 0.1527(5) 0.4540(7) 0.4458(8) 0.070(4) Uani 1 1 d .
O13 O 0.1737(5) 0.5183(6) 0.5943(8) 0.057(3) Uani 1 1 d .
O14 O 0.1890(5) 0.5358(6) 0.3539(8) 0.058(4) Uani 1 1 d .
O19 O 0.2086(5) 0.5986(6) 0.4909(9) 0.055(3) Uani 1 1 d .
O21 O 0.2540(4) 0.4824(5) 0.5216(7) 0.040(3) Uani 1 1 d .
O23 O 0.2062(5) 0.4132(6) 0.6087(9) 0.058(3) Uani 1 1 d .
O25 O 0.2309(5) 0.4064(6) 0.3685(8) 0.054(3) Uani 1 1 d .
O26 O 0.2843(4) 0.3680(5) 0.5227(7) 0.045(3) Uani 1 1 d .
O37 O 0.3089(4) 0.4487(5) 0.7032(7) 0.043(3) Uani 1 1 d .
O38 O 0.2743(5) 0.5505(5) 0.6910(8) 0.045(3) Uani 1 1 d .
O41 O 0.3152(5) 0.5593(5) 0.2429(8) 0.051(3) Uani 1 1 d .
O45 O 0.2413(4) 0.4809(6) 0.2374(8) 0.057(3) Uani 1 1 d .
O49 O 0.2694(5) 0.6116(5) 0.3670(8) 0.052(3) Uani 1 1 d .
O51 O 0.3505(5) 0.4606(5) 0.2595(8) 0.046(3) Uani 1 1 d .
O54 O 0.3039(4) 0.4991(5) 0.3965(7) 0.041(3) Uani 1 1 d .
O56 O 0.3416(5) 0.3880(5) 0.3958(7) 0.044(3) Uani 1 1 d .
O61 O 0.4415(4) 0.3851(4) 0.5231(7) 0.037(2) Uani 1 1 d .
O67 O 0.3804(4) 0.3764(4) 0.6530(7) 0.036(2) Uani 1 1 d .
O71 O 0.4619(4) 0.4576(5) 0.6696(7) 0.040(2) Uani 1 1 d .
O76 O 0.3579(4) 0.4625(5) 0.5481(7) 0.039(2) Uani 1 1 d .
O78 O 0.3839(4) 0.5273(4) 0.7144(8) 0.038(2) Uani 1 1 d .
O81 O 0.4038(5) 0.6264(4) 0.6427(8) 0.043(3) Uani 1 1 d .
O89 O 0.2936(5) 0.6481(5) 0.6144(8) 0.046(3) Uani 1 1 d .
O91 O 0.3522(5) 0.6628(5) 0.4854(8) 0.046(3) Uani 1 1 d .
O98 O 0.3223(4) 0.5603(5) 0.5349(7) 0.040(3) Uani 1 1 d .
O100 O 0.4640(5) 0.4775(5) 0.4514(8) 0.048(3) Uani 1 1 d .
O101 O 0.5303(5) 0.3609(5) 0.6543(8) 0.047(3) Uani 1 1 d .
O102 O 0.5609(4) 0.3968(5) 0.4963(8) 0.044(3) Uani 1 1 d .
O103 O 0.5843(4) 0.4603(5) 0.6798(7) 0.041(2) Uani 1 1 d .
N2 N 0.7537(11) 0.8439(12) 0.5518(18) 0.112(8) Uiso 1 1 d .
C16 C 0.7649(15) 0.9096(16) 0.551(3) 0.123(11) Uiso 1 1 d .
C17 C 0.7822(19) 0.926(2) 0.471(3) 0.160(16) Uiso 1 1 d .
C18 C 0.8078(16) 0.9874(16) 0.501(3) 0.127(12) Uiso 1 1 d .
C19 C 0.8668(16) 0.9823(16) 0.555(3) 0.132(12) Uiso 1 1 d .
C20 C 0.7005(12) 0.8295(13) 0.475(2) 0.097(8) Uiso 1 1 d .
C21 C 0.6407(14) 0.8661(14) 0.476(2) 0.114(10) Uiso 1 1 d .
C22 C 0.6010(17) 0.8467(18) 0.391(3) 0.140(13) Uiso 1 1 d .
C23 C 0.5479(19) 0.8782(19) 0.385(3) 0.154(15) Uiso 1 1 d .
C24 C 0.7313(14) 0.8377(13) 0.650(2) 0.115(10) Uiso 1 1 d D
C25 C 0.7102(15) 0.7776(13) 0.664(2) 0.126(11) Uiso 1 1 d D
C26 C 0.6954(13) 0.7735(13) 0.7607(19) 0.099(9) Uiso 1 1 d D
C27 C 0.756(2) 0.770(2) 0.824(4) 0.20(2) Uiso 1 1 d .
C28 C 0.8004(17) 0.8101(16) 0.539(3) 0.130(12) Uiso 1 1 d .
C29 C 0.846(2) 0.813(2) 0.612(4) 0.21(2) Uiso 1 1 d D
C30 C 0.890(2) 0.786(2) 0.566(4) 0.213 Uiso 1 1 d D
C31 C 0.948(2) 0.814(2) 0.598(4) 0.210 Uiso 1 1 d D

loop_
_atom_site_aniso_label
_atom_site_aniso_U_11
_atom_site_aniso_U_22
_atom_site_aniso_U_33
_atom_site_aniso_U_23
_atom_site_aniso_U_13
_atom_site_aniso_U_12
W1 0.0297(3) 0.0862(6) 0.0585(5) 0.0209(4) 0.0142(3) 0.0068(3)
W2 0.0371(3) 0.0673(5) 0.0488(4) 0.0094(4) 0.0091(3) -0.0175(3)
W3 0.0371(3) 0.0584(5) 0.0463(4) 0.0101(3) 0.0211(3) 0.0031(3)
W4 0.0332(3) 0.0774(6) 0.0438(4) 0.0192(4) 0.0069(3) 0.0036(3)
W5 0.0462(4) 0.0575(5) 0.0352(3) -0.0007(3) 0.0080(3) -0.0200(3)
W6 0.0404(3) 0.0317(3) 0.0428(3) -0.0024(3) 0.0154(3) -0.0086(3)
W7 0.0332(3) 0.0306(3) 0.0330(3) 0.0023(2) 0.0119(2) 0.0013(2)
W8 0.0505(4) 0.0356(4) 0.0424(4) 0.0035(3) 0.0240(3) 0.0094(3)
W9 0.0452(4) 0.0502(4) 0.0584(4) 0.0191(3) 0.0253(3) 0.0204(3)
Zr1 0.0307(7) 0.0250(7) 0.0328(7) 0.0012(5) 0.0103(5) 0.0012(5)
P1 0.0283(17) 0.031(2) 0.0337(19) 0.0044(15) 0.0078(14) 0.0013(14)
P2 0.044(2) 0.036(2) 0.039(2) -0.0012(17) 0.0178(17) 0.0073(17)
P3 0.036(2) 0.044(2) 0.033(2) 0.0037(17) 0.0058(15) -0.0066(17)
C7 0.049(9) 0.043(10) 0.036(8) 0.004(7) 0.011(7) 0.005(7)
C8 0.049(11) 0.16(3) 0.037(10) 0.011(13) 0.004(8) -0.003(13)
C9 0.065(13) 0.12(2) 0.039(11) 0.015(12) -0.007(9) -0.002(13)
C10 0.068(12) 0.067(13) 0.045(10) 0.006(9) 0.025(9) 0.010(10)
C11 0.050(10) 0.046(11) 0.062(12) 0.002(9) 0.023(9) 0.007(8)
C12 0.045(9) 0.035(9) 0.041(9) 0.000(7) 0.004(7) 0.000(7)
N1 0.18(2) 0.036(10) 0.092(15) 0.016(10) 0.071(15) 0.040(13)
C13 0.100(17) 0.059(14) 0.062(13) 0.032(11) 0.036(12) 0.031(12)
C14 0.12(2) 0.08(2) 0.13(3) 0.016(18) 0.031(19) 0.050(18)
C15 0.20(3) 0.09(2) 0.059(15) 0.016(14) 0.021(18) -0.08(2)
O1 0.030(6) 0.137(15) 0.092(11) 0.037(11) 0.018(7) 0.008(8)
O2 0.047(7) 0.107(13) 0.063(9) 0.003(8) 0.014(6) -0.032(8)
O3 0.057(7) 0.070(9) 0.047(7) 0.016(6) 0.030(6) 0.015(6)
O4 0.053(7) 0.106(12) 0.044(7) 0.035(7) 0.008(6) 0.002(7)
O5 0.067(8) 0.080(10) 0.044(7) -0.005(7) 0.010(6) -0.033(7)
O6 0.071(8) 0.030(6) 0.074(9) -0.004(6) 0.027(7) -0.012(6)
O7 0.054(7) 0.039(7) 0.041(6) 0.007(5) 0.013(5) 0.004(5)
O8 0.078(9) 0.044(7) 0.053(8) -0.005(6) 0.026(6) 0.005(6)
O9 0.092(11) 0.073(11) 0.086(11) 0.027(8) 0.046(9) 0.042(9)
O12 0.027(6) 0.134(14) 0.045(7) 0.023(8) 0.001(5) -0.021(7)
O13 0.036(6) 0.081(10) 0.057(8) 0.020(7) 0.020(5) 0.014(6)
O14 0.035(6) 0.096(11) 0.040(7) 0.021(7) 0.003(5) -0.003(6)
O19 0.044(6) 0.065(9) 0.066(8) 0.020(7) 0.030(6) 0.008(6)
O21 0.024(5) 0.047(7) 0.052(7) 0.020(5) 0.014(4) 0.003(4)
O23 0.041(6) 0.078(10) 0.056(8) 0.015(7) 0.017(6) -0.007(6)
O25 0.035(6) 0.077(9) 0.049(7) 0.008(6) 0.010(5) -0.017(6)
O26 0.035(5) 0.070(8) 0.029(5) 0.005(5) 0.004(4) -0.021(5)
O37 0.040(6) 0.057(8) 0.031(6) 0.005(5) 0.010(4) 0.002(5)
O38 0.043(6) 0.049(7) 0.051(7) 0.001(5) 0.025(5) 0.009(5)
O41 0.041(6) 0.062(8) 0.052(7) 0.017(6) 0.016(5) -0.001(6)
O45 0.032(6) 0.085(10) 0.050(7) 0.017(7) 0.001(5) -0.018(6)
O49 0.039(6) 0.059(8) 0.062(8) 0.017(6) 0.023(5) 0.015(6)
O51 0.045(6) 0.044(7) 0.052(7) -0.003(5) 0.016(5) -0.005(5)
O54 0.030(5) 0.053(7) 0.043(6) 0.005(5) 0.013(4) -0.002(5)
O56 0.050(6) 0.044(7) 0.040(6) -0.003(5) 0.013(5) -0.017(5)
O61 0.034(5) 0.034(6) 0.044(6) -0.014(5) 0.014(4) -0.004(4)
O67 0.049(6) 0.026(5) 0.040(6) -0.003(4) 0.022(5) -0.007(4)
O71 0.034(5) 0.043(7) 0.046(6) -0.009(5) 0.017(5) -0.004(5)
O76 0.041(6) 0.039(6) 0.041(6) 0.000(5) 0.017(5) 0.006(5)
O78 0.033(5) 0.026(6) 0.058(7) -0.008(5) 0.015(5) 0.001(4)
O81 0.053(7) 0.031(6) 0.051(7) 0.000(5) 0.022(5) 0.006(5)
O89 0.057(7) 0.035(6) 0.055(7) 0.004(5) 0.033(6) 0.011(5)
O91 0.044(6) 0.046(7) 0.050(7) 0.006(5) 0.016(5) 0.014(5)
O98 0.032(5) 0.053(7) 0.039(6) 0.010(5) 0.015(4) 0.006(5)
O100 0.062(7) 0.032(6) 0.049(7) 0.010(5) 0.010(5) -0.004(5)
O101 0.053(7) 0.044(7) 0.042(6) 0.011(5) 0.009(5) 0.002(6)
O102 0.035(6) 0.052(7) 0.044(6) -0.002(5) 0.008(5) -0.004(5)
O103 0.042(6) 0.043(7) 0.034(6) 0.000(5) 0.002(4) 0.003(5)

loop_
_atom_type_symbol
_atom_type_description
_atom_type_scat_dispersion_real
_atom_type_scat_dispersion_imag
_atom_type_scat_source
C C 0.0033 0.0016 'International Tables Vol C Tables 4.2.6.8 and 6.1.1.4'
H H 0.0000 0.0000 'International Tables Vol C Tables 4.2.6.8 and 6.1.1.4'
N N 0.0061 0.0033 'International Tables Vol C Tables 4.2.6.8 and 6.1.1.4'
O O 0.0106 0.0060 'International Tables Vol C Tables 4.2.6.8 and 6.1.1.4'
P P 0.1023 0.0942 'International Tables Vol C Tables 4.2.6.8 and 6.1.1.4'
Zr Zr -2.9673 0.5597 'International Tables Vol C Tables 4.2.6.8 and 6.1.1.4'
W W -0.8490 6.8722 'International Tables Vol C Tables 4.2.6.8 and 6.1.1.4'
Na Na 0.0362 0.0249 'International Tables Vol C Tables 4.2.6.8 and 6.1.1.4'

loop_
_geom_angle_atom_site_label_1
_geom_angle_atom_site_label_2
_geom_angle_atom_site_label_3
_geom_angle
_geom_angle_site_symmetry_1
_geom_angle_site_symmetry_3
O1 W1 O12 100.7(8) . .
O1 W1 O13 102.3(6) . .
O12 W1 O13 92.2(6) . .
O1 W1 O14 102.0(6) . .
O12 W1 O14 88.8(6) . .
O13 W1 O14 155.1(5) . .
O1 W1 O19 102.6(7) . .
O12 W1 O19 155.4(5) . .
O13 W1 O19 90.1(6) . .
O14 W1 O19 79.1(5) . .
O1 W1 O21 170.7(6) . .
O12 W1 O21 72.2(4) . .
O13 W1 O21 72.6(4) . .
O14 W1 O21 84.1(4) . .
O19 W1 O21 85.3(4) . .
O2 W2 O26 103.7(6) . .
O2 W2 O23 101.0(6) . .
O26 W2 O23 93.8(5) . .
O2 W2 O25 102.0(6) . .
O26 W2 O25 85.4(5) . .
O23 W2 O25 156.4(6) . .
O2 W2 O12 100.9(7) . .
O26 W2 O12 154.9(5) . .
O23 W2 O12 86.1(5) . .
O25 W2 O12 84.9(5) . .
O2 W2 O21 169.7(6) . .
O26 W2 O21 85.0(4) . .
O23 W2 O21 72.4(5) . .
O25 W2 O21 84.0(5) . .
O12 W2 O21 71.0(5) . .
O3 W3 O37 104.6(5) . .
O3 W3 O23 101.2(6) . .
O37 W3 O23 93.2(5) . .
O3 W3 O38 100.9(6) . .
O37 W3 O38 86.7(5) . .
O23 W3 O38 157.1(5) . .
O3 W3 O13 100.1(5) . .
O37 W3 O13 155.1(5) . .
O23 W3 O13 85.4(6) . .
O38 W3 O13 85.2(5) . .
O3 W3 O21 168.6(5) . .
O37 W3 O21 84.8(4) . .
O23 W3 O21 71.3(4) . .
O38 W3 O21 85.9(4) . .
O13 W3 O21 71.2(4) . .
O4 W4 O14 102.6(6) . .
O4 W4 O45 101.4(7) . .
O14 W4 O45 93.6(6) . .
O4 W4 O49 103.2(7) . .
O14 W4 O49 89.1(5) . .
O45 W4 O49 154.0(5) . .
O4 W4 O41 96.6(5) . .
O14 W4 O41 160.8(5) . .
O45 W4 O41 82.9(5) . .
O49 W4 O41 86.1(5) . .
O4 W4 O54 172.4(6) . .
O14 W4 O54 83.1(4) . .
O45 W4 O54 72.9(4) . .
O49 W4 O54 81.7(4) . .
O41 W4 O54 77.8(4) . .
O5 W5 O56 101.4(6) . .
O5 W5 O25 102.5(6) . .
O56 W5 O25 90.9(5) . .
O5 W5 O45 100.8(6) . .
O56 W5 O45 156.8(5) . .
O25 W5 O45 90.7(5) . .
O5 W5 O51 96.9(5) . .
O56 W5 O51 88.8(5) . .
O25 W5 O51 160.2(5) . .
O45 W5 O51 82.0(5) . .
O5 W5 O54 171.5(5) . .
O56 W5 O54 84.0(4) . .
O25 W5 O54 83.7(5) . .
O45 W5 O54 73.1(5) . .
O51 W5 O54 76.6(4) . .
O6 W6 O61 102.1(5) . .
O6 W6 O67 102.6(5) . .
O61 W6 O67 92.9(4) . .
O6 W6 O56 102.4(6) . .
O61 W6 O56 92.9(5) . .
O67 W6 O56 152.6(5) . .
O6 W6 O26 95.2(6) . .
O61 W6 O26 162.7(5) . .
O67 W6 O26 84.7(4) . .
O56 W6 O26 81.8(4) . .
O6 W6 O76 172.8(5) . .
O61 W6 O76 83.6(4) . .
O67 W6 O76 72.5(4) . .
O56 W6 O76 81.5(4) . .
O26 W6 O76 79.3(4) . .
O7 W7 O71 102.6(5) . .
O7 W7 O67 99.5(5) . .
O71 W7 O67 94.8(4) . .
O7 W7 O78 101.2(5) . .
O71 W7 O78 92.7(5) . .
O67 W7 O78 155.9(5) . .
O7 W7 O37 96.0(5) . .
O71 W7 O37 161.2(4) . .
O67 W7 O37 84.6(5) . .
O78 W7 O37 81.0(4) . .
O7 W7 O76 172.7(5) . .
O71 W7 O76 81.5(4) . .
O67 W7 O76 74.0(4) . .
O78 W7 O76 84.5(4) . .
O37 W7 O76 80.2(4) . .
O8 W8 O38 102.6(6) . .
O8 W8 O78 101.8(6) . .
O38 W8 O78 90.0(5) . .
O8 W8 O89 100.6(6) . .
O38 W8 O89 90.7(5) . .
O78 W8 O89 157.0(5) . .
O8 W8 O81 97.2(6) . .
O38 W8 O81 160.2(5) . .
O78 W8 O81 87.5(4) . .
O89 W8 O81 84.2(5) . .
O8 W8 O98 171.5(5) . .
O38 W8 O98 83.2(4) . .
O78 W8 O98 84.3(4) . .
O89 W8 O98 73.0(4) . .
O81 W8 O98 77.0(4) . .
O9 W9 O19 102.8(7) . .
O9 W9 O49 101.3(6) . .
O19 W9 O49 89.3(5) . .
O9 W9 O89 101.0(6) . .
O19 W9 O89 92.8(5) . .
O49 W9 O89 156.5(5) . .
O9 W9 O91 97.5(6) . .
O19 W9 O91 159.6(5) . .
O49 W9 O91 85.1(5) . .
O89 W9 O91 84.9(5) . .
O9 W9 O98 172.0(7) . .
O19 W9 O98 83.9(5) . .
O49 W9 O98 83.0(4) . .
O89 W9 O98 74.0(4) . .
O91 W9 O98 76.1(4) . .
O71 Zr1 O102 162.3(4) . .
O71 Zr1 O100 99.2(5) . 3_666
O102 Zr1 O100 97.8(5) . 3_666
O71 Zr1 O103 87.3(4) . .
O102 Zr1 O103 93.0(4) . .
O100 Zr1 O103 73.0(4) 3_666 .
O71 Zr1 O61 81.4(4) . .
O102 Zr1 O61 89.5(4) . .
O100 Zr1 O61 136.9(4) 3_666 .
O103 Zr1 O61 149.3(4) . .
O71 Zr1 O100 103.0(5) . .
O102 Zr1 O100 88.9(4) . .
O100 Zr1 O100 64.2(5) 3_666 .
O103 Zr1 O100 137.0(4) . .
O61 Zr1 O100 73.6(4) . .
O71 Zr1 O101 83.7(4) . .
O102 Zr1 O101 79.1(4) . .
O100 Zr1 O101 149.1(4) 3_666 .
O103 Zr1 O101 76.5(4) . .
O61 Zr1 O101 74.0(4) . .
O100 Zr1 O101 145.5(4) . .
O71 Zr1 Zr1 103.1(3) . 3_666
O102 Zr1 Zr1 93.9(3) . 3_666
O100 Zr1 Zr1 32.3(3) 3_666 3_666
O103 Zr1 Zr1 105.2(3) . 3_666
O61 Zr1 Zr1 105.2(3) . 3_666
O100 Zr1 Zr1 31.9(3) . 3_666
O101 Zr1 Zr1 173.0(3) . 3_666
O98 P1 O76 112.4(6) . .
O98 P1 O54 113.1(6) . .
O76 P1 O54 112.0(6) . .
O98 P1 O21 106.9(6) . .
O76 P1 O21 106.5(6) . .
O54 P1 O21 105.4(6) . .
O102 P2 O91 111.3(6) 3_666 .
O102 P2 O81 109.3(6) 3_666 .
O91 P2 O81 112.2(6) . .
O102 P2 C1 111.5(8) 3_666 .
O91 P2 C1 106.4(8) . .
O81 P2 C1 105.9(8) . .
C2 C1 C6 120(2) . .
C2 C1 P2 121.5(17) . .
C6 C1 P2 118.2(16) . .
C1 C2 C3 120(2) . .
C4 C3 C2 115(3) . .
C5 C4 C3 125(4) . .
C4 C5 C6 127(4) . .
C1 C6 C5 114(2) . .
O103 P3 O51 112.2(7) 3_666 .
O103 P3 O41 110.7(7) 3_666 .
O51 P3 O41 110.1(7) . .
O103 P3 C7 110.1(7) 3_666 .
O51 P3 C7 107.0(7) . .
O41 P3 C7 106.5(7) . .
C12 C7 C8 120.8(15) . .
C12 C7 P3 120.3(12) . .
C8 C7 P3 118.7(13) . .
C7 C8 C9 118.2(18) . .
C10 C9 C8 118.1(17) . .
C11 C10 C9 123.8(17) . .
C10 C11 C12 120.5(16) . .
C7 C12 C11 118.4(15) . .
C13 N1 C15 125(3) . .
C13 N1 C14 119(3) . .
C15 N1 C14 116(2) . .
O101 C13 N1 123(3) . .
W1 O12 W2 124.7(6) . .
W1 O13 W3 125.5(6) . .
W4 O14 W1 154.0(7) . .
W9 O19 W1 152.6(7) . .
P1 O21 W2 126.0(6) . .
P1 O21 W3 123.1(6) . .
W2 O21 W3 91.2(3) . .
P1 O21 W1 124.3(6) . .
W2 O21 W1 91.6(3) . .
W3 O21 W1 90.5(3) . .
W3 O23 W2 124.9(6) . .
W5 O25 W2 147.6(6) . .
W2 O26 W6 154.6(6) . .
W3 O37 W7 153.3(6) . .
W8 O38 W3 146.6(6) . .
P3 O41 W4 135.1(7) . .
W4 O45 W5 122.9(6) . .
W4 O49 W9 145.0(7) . .
P3 O51 W5 136.1(7) . .
P1 O54 W5 128.4(7) . .
P1 O54 W4 127.8(6) . .
W5 O54 W4 91.0(4) . .
W5 O56 W6 151.3(7) . .
W6 O61 Zr1 147.5(5) . .
W7 O67 W6 120.9(5) . .
W7 O71 Zr1 148.2(6) . .
P1 O76 W7 130.1(6) . .
P1 O76 W6 130.0(6) . .
W7 O76 W6 89.1(4) . .
W8 O78 W7 151.7(6) . .
P2 O81 W8 133.1(7) . .
W9 O89 W8 122.5(5) . .
P2 O91 W9 133.5(7) . .
P1 O98 W9 129.1(6) . .
P1 O98 W8 128.7(6) . .
W9 O98 W8 90.6(4) . .
Zr1 O100 Zr1 115.8(5) 3_666 .
C13 O101 Zr1 126.9(12) . .
P2 O102 Zr1 164.4(8) 3_666 .
P3 O103 Zr1 175.7(7) 3_666 .
C28 N2 C20 108(3) . .
C28 N2 C16 115(3) . .
C20 N2 C16 109(2) . .
C28 N2 C24 119(3) . .
C20 N2 C24 105(2) . .
C16 N2 C24 101(2) . .
C17 C16 N2 111(3) . .
C16 C17 C18 101(4) . .
C19 C18 C17 110(3) . .
N2 C20 C21 116(2) . .
C22 C21 C20 103(3) . .
C23 C22 C21 106(3) . .
C25 C24 N2 113(2) . .
C24 C25 C26 110(3) . .
C27 C26 C25 101(3) . .
C29 C28 N2 112(4) . .
C28 C29 C30 97(4) . .
C29 C30 C31 110(5) . .

loop_
_geom_bond_atom_site_label_1
_geom_bond_atom_site_label_2
_geom_bond_distance
_geom_bond_site_symmetry_2
W1 O1 1.692(13) .
W1 O12 1.847(17) .
W1 O13 1.875(12) .
W1 O14 1.969(12) .
W1 O19 1.993(13) .
W1 O21 2.429(10) .
W2 O2 1.714(14) .
W2 O26 1.830(11) .
W2 O23 1.927(13) .
W2 O25 1.962(12) .
W2 O12 2.028(15) .
W2 O21 2.358(11) .
W3 O3 1.708(11) .
W3 O37 1.821(11) .
W3 O23 1.917(14) .
W3 O38 1.947(12) .
W3 O13 1.992(12) .
W3 O21 2.412(11) .
W4 O4 1.712(12) .
W4 O14 1.862(11) .
W4 O45 1.882(15) .
W4 O49 1.911(14) .
W4 O41 2.033(11) .
W4 O54 2.402(11) .
W5 O5 1.711(14) .
W5 O56 1.866(12) .
W5 O25 1.866(11) .
W5 O45 1.966(13) .
W5 O51 2.055(11) .
W5 O54 2.336(12) .
W6 O6 1.715(12) .
W6 O61 1.803(10) .
W6 O67 1.939(10) .
W6 O56 1.972(11) .
W6 O26 2.071(10) .
W6 O76 2.406(11) .
W7 O7 1.715(11) .
W7 O71 1.834(10) .
W7 O67 1.909(10) .
W7 O78 1.931(10) .
W7 O37 2.075(10) .
W7 O76 2.366(11) .
W8 O8 1.714(12) .
W8 O38 1.867(11) .
W8 O78 1.893(10) .
W8 O89 1.940(11) .
W8 O81 2.029(11) .
W8 O98 2.396(11) .
W9 O9 1.726(14) .
W9 O19 1.845(12) .
W9 O49 1.916(13) .
W9 O89 1.921(12) .
W9 O91 2.041(11) .
W9 O98 2.366(11) .
Zr1 O71 2.103(10) .
Zr1 O102 2.133(11) .
Zr1 O100 2.144(11) 3_666
Zr1 O103 2.151(10) .
Zr1 O61 2.156(10) .
Zr1 O100 2.165(11) .
Zr1 O101 2.243(11) .
P1 O98 1.490(12) .
P1 O76 1.526(11) .
P1 O54 1.527(11) .
P1 O21 1.600(10) .
P2 O102 1.499(12) 3_666
P2 O91 1.545(12) .
P2 O81 1.565(12) .
P2 C1 1.798(19) .
C1 C2 1.38(3) .
C1 C6 1.43(3) .
C2 C3 1.55(4) .
C3 C4 1.32(4) .
C4 C5 1.25(4) .
C5 C6 1.44(4) .
P3 O103 1.496(11) 3_666
P3 O51 1.536(12) .
P3 O41 1.543(13) .
P3 C7 1.793(16) .
C7 C12 1.41(2) .
C7 C8 1.43(2) .
C8 C9 1.47(3) .
C9 C10 1.38(3) .
C10 C11 1.34(3) .
C11 C12 1.45(2) .
N1 C13 1.32(3) .
N1 C15 1.39(4) .
N1 C14 1.49(4) .
C13 O101 1.27(2) .
O100 Zr1 2.144(11) 3_666
O102 P2 1.499(12) 3_666
O103 P3 1.496(11) 3_666
N2 C28 1.44(4) .
N2 C20 1.57(4) .
N2 C16 1.61(4) .
N2 C24 1.69(4) .
C16 C17 1.42(5) .
C17 C18 1.63(5) .
C18 C19 1.49(5) .
C20 C21 1.70(4) .
C21 C22 1.50(5) .
C22 C23 1.48(5) .
C24 C25 1.569(19) .
C25 C26 1.579(18) .
C26 C27 1.57(6) .
C28 C29 1.38(6) .
C29 C30 1.54(2) .
C30 C31 1.55(2) .
